data_4060466
loop_
_publ_author_name
'Vojtech Jancik'
'Leslie W. Pineda'
'A. Claudia St\"uckl'
'Herbert W. Roesky'
'Regine Herbst-Irmer'

_journal_name_full Organometallics
_journal_paper_doi 10.1021/om049400b
_journal_year 2005
_chemical_formula_moiety 'C39 H63 F N2 Ti'
_chemical_formula_sum 'C39 H63 F N2 Ti'
_chemical_formula_weight 626.81
_space_group_IT_number 2
_space_group_name_Hall '-P 1'
_space_group_name_H-M_alt 'P -1'
_symmetry_cell_setting triclinic
_symmetry_space_group_name_H-M 'P -1'
_cell_angle_alpha 92.797(2)
_cell_angle_beta 96.1960(10)
_cell_angle_gamma 98.6730(10)
_cell_formula_units_Z 2
_cell_length_a 10.8475(6)
_cell_length_b 12.9225(7)
_cell_length_c 13.5292(7)
_cell_measurement_temperature 117(2)
_cell_volume 1859.75(17)
_diffrn_ambient_temperature 117(2)
_exptl_crystal_density_diffrn 1.119
_cod_depositor_comments
;
The following automatic conversions were performed:
'_symmetry_cell_setting' value 'Triclinic' changed to 'triclinic'
according to '/home/saulius/struct/CIF-dictionaries/cif_core.dic'
dictionary named 'cif_core.dic' version 2.4.1 from 2010-06-29.

Automatic conversion script
Id: cif_fix_enum 1527 2010-12-29 10:47:43Z saulius 
;
_cod_original_sg_symbol_Hall '-P 1  '
_cod_database_code 4060466

loop_
_symmetry_equiv_pos_as_xyz
'x, y, z'
'-x, -y, -z'

loop_
_atom_site_label
_atom_site_type_symbol
_atom_site_fract_x
_atom_site_fract_y
_atom_site_fract_z
_atom_site_U_iso_or_equiv
_atom_site_adp_type
_atom_site_occupancy
_atom_site_symmetry_multiplicity
_atom_site_calc_flag
_atom_site_refinement_flags
_atom_site_disorder_assembly
_atom_site_disorder_group
Ti1 Ti 0.71262(2) 0.794912(19) 0.807639(18) 0.01421(6) Uani 1 1 d . . .
F2 F 0.61455(7) 0.76552(6) 0.90617(6) 0.02009(18) Uani 1 1 d . . .
N3 N 0.80867(10) 0.67381(9) 0.84500(8) 0.0148(2) Uani 1 1 d . . .
C4 C 0.93342(13) 0.69236(11) 0.84454(10) 0.0171(3) Uani 1 1 d . . .
C5 C 0.99423(13) 0.77302(11) 0.79275(11) 0.0179(3) Uani 1 1 d . . .
C6 C 0.94557(13) 0.82674(10) 0.71409(10) 0.0170(3) Uani 1 1 d . . .
N7 N 0.82197(10) 0.82354(8) 0.68746(8) 0.0140(2) Uani 1 1 d . . .
C8 C 0.75407(13) 0.58233(11) 0.89372(10) 0.0170(3) Uani 1 1 d . . .
C9 C 0.70757(13) 0.48882(11) 0.83496(11) 0.0197(3) Uani 1 1 d . . .
C10 C 0.65701(16) 0.40133(12) 0.88207(12) 0.0283(4) Uani 1 1 d . . .
C11 C 0.65074(17) 0.40568(13) 0.98350(13) 0.0329(4) Uani 1 1 d . . .
C12 C 0.69530(15) 0.49801(13) 1.03947(12) 0.0276(3) Uani 1 1 d . . .
C13 C 0.74806(13) 0.58837(11) 0.99723(11) 0.0201(3) Uani 1 1 d . . .
C14 C 0.79522(15) 0.68531(12) 1.06696(11) 0.0233(3) Uani 1 1 d . . .
C15 C 0.69039(18) 0.71595(16) 1.12442(13) 0.0317(4) Uani 1 1 d . . .
C16 C 0.90579(18) 0.66865(16) 1.14178(14) 0.0332(4) Uani 1 1 d . . .
C17 C 0.71347(14) 0.47963(11) 0.72325(11) 0.0207(3) Uani 1 1 d . . .
C18 C 0.60630(17) 0.39956(13) 0.66871(13) 0.0280(4) Uani 1 1 d . . .
C19 C 0.84008(17) 0.45086(15) 0.69993(14) 0.0304(4) Uani 1 1 d . . .
C20 C 1.01782(15) 0.62628(13) 0.89993(13) 0.0243(3) Uani 1 1 d . . .
C21 C 1.04225(16) 0.89078(15) 0.65979(15) 0.0284(4) Uani 1 1 d . . .
C22 C 0.78693(12) 0.84858(10) 0.58536(10) 0.0152(3) Uani 1 1 d . . .
C23 C 0.75034(13) 0.94588(11) 0.56304(10) 0.0183(3) Uani 1 1 d . . .
C24 C 0.72165(15) 0.96432(12) 0.46320(11) 0.0236(3) Uani 1 1 d . . .
C25 C 0.72699(15) 0.89128(13) 0.38719(12) 0.0257(3) Uani 1 1 d . . .
C26 C 0.76112(15) 0.79592(12) 0.40989(11) 0.0241(3) Uani 1 1 d . . .
C27 C 0.79059(13) 0.77253(11) 0.50816(10) 0.0180(3) Uani 1 1 d . . .
C28 C 0.82344(15) 0.66447(11) 0.52690(11) 0.0216(3) Uani 1 1 d . . .
C29 C 0.7178(2) 0.57927(14) 0.47956(15) 0.0394(5) Uani 1 1 d . . .
C30 C 0.9481(2) 0.65014(17) 0.4885(2) 0.0463(5) Uani 1 1 d . . .
C31 C 0.74310(15) 1.03236(12) 0.64089(12) 0.0243(3) Uani 1 1 d . . .
C32 C 0.8541(2) 1.12096(15) 0.64359(18) 0.0444(5) Uani 1 1 d . . .
C33 C 0.6203(2) 1.07684(15) 0.62475(14) 0.0359(4) Uani 1 1 d . . .
C34 C 0.80617(14) 0.93873(11) 0.88295(11) 0.0194(3) Uani 1 1 d . . .
C35 C 0.74776(14) 1.01727(11) 0.94565(11) 0.0218(3) Uani 1 1 d . . .
C36 C 0.7393(2) 0.98062(16) 1.05056(13) 0.0361(4) Uani 1 1 d . . .
C37 C 0.83023(19) 1.12500(14) 0.95241(17) 0.0380(4) Uani 1 1 d . . .
C38 C 0.61573(16) 1.02877(14) 0.89921(13) 0.0287(4) Uani 1 1 d . . .
C39 C 0.55421(13) 0.78672(12) 0.70063(11) 0.0190(3) Uani 1 1 d . . .
C40 C 0.42226(12) 0.72867(10) 0.71006(10) 0.0163(3) Uani 1 1 d . . .
C41 C 0.36124(15) 0.78190(15) 0.79083(13) 0.0280(4) Uani 1 1 d . . .
C42 C 0.33879(15) 0.72730(13) 0.61062(12) 0.0232(3) Uani 1 1 d . . .
C43 C 0.42992(16) 0.61500(12) 0.73302(13) 0.0255(3) Uani 1 1 d . . .
H44 H 1.0804(14) 0.7836(11) 0.8074(10) 0.013(4) Uiso 1 1 d . . .
H45 H 0.6276(15) 0.3374(13) 0.8451(12) 0.028(4) Uiso 1 1 d . . .
H46 H 0.6136(17) 0.3462(15) 1.0135(13) 0.045(5) Uiso 1 1 d . . .
H47 H 0.6896(15) 0.5013(12) 1.1079(12) 0.026(4) Uiso 1 1 d . . .
H48 H 0.8229(13) 0.7425(11) 1.0287(11) 0.014(4) Uiso 1 1 d . . .
H49 H 0.6187(19) 0.7284(14) 1.0803(14) 0.043(5) Uiso 1 1 d . . .
H50 H 0.6619(16) 0.6633(14) 1.1697(13) 0.035(5) Uiso 1 1 d . . .
H51 H 0.7227(17) 0.7809(15) 1.1665(13) 0.040(5) Uiso 1 1 d . . .
H52 H 0.8820(18) 0.6141(16) 1.1853(15) 0.051(6) Uiso 1 1 d . . .
H53 H 0.9356(16) 0.7298(14) 1.1830(13) 0.032(5) Uiso 1 1 d . . .
H54 H 0.9770(19) 0.6502(15) 1.1088(14) 0.044(6) Uiso 1 1 d . . .
H55 H 0.7060(13) 0.5503(12) 0.6971(10) 0.014(4) Uiso 1 1 d . . .
H56 H 0.6188(15) 0.3288(14) 0.6785(12) 0.028(4) Uiso 1 1 d . . .
H57 H 0.6026(15) 0.4049(13) 0.5970(13) 0.030(5) Uiso 1 1 d . . .
H58 H 0.5264(16) 0.4079(13) 0.6904(12) 0.028(4) Uiso 1 1 d . . .
H59 H 0.8394(17) 0.4349(14) 0.6287(14) 0.039(5) Uiso 1 1 d . . .
H60 H 0.9087(17) 0.5058(14) 0.7255(13) 0.031(5) Uiso 1 1 d . . .
H61 H 0.8500(16) 0.3875(14) 0.7330(13) 0.032(5) Uiso 1 1 d . . .
H62 H 0.9731(16) 0.5613(14) 0.9120(12) 0.034(5) Uiso 1 1 d . . .
H63 H 1.0537(19) 0.6619(15) 0.9588(15) 0.049(6) Uiso 1 1 d . . .
H64 H 1.087(2) 0.6140(16) 0.8646(15) 0.061(6) Uiso 1 1 d . . .
H65 H 1.110(3) 0.864(2) 0.6569(19) 0.092(9) Uiso 1 1 d . . .
H66 H 1.067(3) 0.956(2) 0.696(2) 0.103(10) Uiso 1 1 d . . .
H67 H 1.0160(19) 0.9119(16) 0.6032(16) 0.050(6) Uiso 1 1 d . . .
H68 H 0.6972(14) 1.0292(12) 0.4500(11) 0.017(4) Uiso 1 1 d . . .
H69 H 0.7097(17) 0.9077(14) 0.3238(14) 0.042(5) Uiso 1 1 d . . .
H70 H 0.7649(14) 0.7443(12) 0.3573(11) 0.019(4) Uiso 1 1 d . . .
H71 H 0.8352(14) 0.6549(11) 0.5979(11) 0.019(4) Uiso 1 1 d . . .
H72 H 0.640(2) 0.5868(16) 0.5069(15) 0.055(7) Uiso 1 1 d . . .
H73 H 0.7059(19) 0.5821(15) 0.4091(16) 0.054(6) Uiso 1 1 d . . .
H74 H 0.7384(17) 0.5094(16) 0.4903(13) 0.042(5) Uiso 1 1 d . . .
H75 H 0.944(2) 0.6549(18) 0.4191(18) 0.069(8) Uiso 1 1 d . . .
H76 H 1.020(2) 0.704(2) 0.5202(18) 0.083(9) Uiso 1 1 d . . .
H77 H 0.9687(18) 0.5804(17) 0.5047(15) 0.052(6) Uiso 1 1 d . . .
H78 H 0.7471(13) 1.0021(11) 0.7041(11) 0.015(4) Uiso 1 1 d . . .
H79 H 0.9290(19) 1.0950(14) 0.6617(14) 0.039(5) Uiso 1 1 d . . .
H80 H 0.852(2) 1.1768(17) 0.6991(16) 0.063(7) Uiso 1 1 d . . .
H81 H 0.857(2) 1.1546(17) 0.5772(16) 0.060(7) Uiso 1 1 d . . .
H82 H 0.6147(17) 1.1270(14) 0.6785(13) 0.038(5) Uiso 1 1 d . . .
H83 H 0.6147(19) 1.1136(16) 0.5641(16) 0.058(6) Uiso 1 1 d . . .
H84 H 0.540(2) 1.0198(17) 0.6175(15) 0.060(6) Uiso 1 1 d . . .
H85 H 0.8553(15) 0.9736(12) 0.8363(12) 0.025(4) Uiso 1 1 d . . .
H86 H 0.8653(15) 0.9030(12) 0.9279(12) 0.027(4) Uiso 1 1 d . . .
H87 H 0.7028(17) 1.0317(14) 1.0918(13) 0.039(5) Uiso 1 1 d . . .
H88 H 0.822(2) 0.9749(15) 1.0829(14) 0.050(6) Uiso 1 1 d . . .
H89 H 0.6869(18) 0.9109(16) 1.0484(14) 0.046(6) Uiso 1 1 d . . .
H90 H 0.9176(17) 1.1219(13) 0.9826(13) 0.034(5) Uiso 1 1 d . . .
H91 H 0.8345(17) 1.1527(14) 0.8853(14) 0.040(5) Uiso 1 1 d . . .
H92 H 0.7937(17) 1.1767(14) 0.9941(13) 0.040(5) Uiso 1 1 d . . .
H93 H 0.5826(16) 1.0840(14) 0.9372(13) 0.033(5) Uiso 1 1 d . . .
H94 H 0.6157(16) 1.0518(13) 0.8295(13) 0.035(5) Uiso 1 1 d . . .
H95 H 0.5583(17) 0.9619(14) 0.8979(13) 0.036(5) Uiso 1 1 d . . .
H96 H 0.5510(17) 0.8580(15) 0.6914(13) 0.043(5) Uiso 1 1 d . . .
H97 H 0.5793(16) 0.7619(14) 0.6425(13) 0.038(5) Uiso 1 1 d . . .
H98 H 0.3508(15) 0.8522(14) 0.7750(12) 0.026(4) Uiso 1 1 d . . .
H99 H 0.4106(15) 0.7867(12) 0.8566(13) 0.027(4) Uiso 1 1 d . . .
H100 H 0.2768(18) 0.7386(14) 0.7951(13) 0.039(5) Uiso 1 1 d . . .
H101 H 0.3316(16) 0.8026(14) 0.5935(13) 0.038(5) Uiso 1 1 d . . .
H102 H 0.3737(15) 0.6937(13) 0.5571(12) 0.028(4) Uiso 1 1 d . . .
H103 H 0.2531(16) 0.6883(13) 0.6129(12) 0.030(4) Uiso 1 1 d . . .
H104 H 0.4730(16) 0.5800(13) 0.6802(12) 0.031(5) Uiso 1 1 d . . .
H105 H 0.3444(16) 0.5751(13) 0.7337(12) 0.030(5) Uiso 1 1 d . . .
H106 H 0.4756(16) 0.6110(13) 0.7987(13) 0.028(4) Uiso 1 1 d . . .

loop_
_atom_site_aniso_label
_atom_site_aniso_U_11
_atom_site_aniso_U_22
_atom_site_aniso_U_33
_atom_site_aniso_U_23
_atom_site_aniso_U_13
_atom_site_aniso_U_12
Ti1 0.01385(12) 0.01523(12) 0.01384(12) 0.00077(9) 0.00259(9) 0.00265(9)
F2 0.0175(4) 0.0281(5) 0.0159(4) 0.0042(3) 0.0044(3) 0.0048(3)
N3 0.0147(6) 0.0153(6) 0.0140(5) 0.0017(4) 0.0013(4) 0.0008(4)
C4 0.0171(7) 0.0177(7) 0.0162(7) -0.0016(5) 0.0000(5) 0.0045(5)
C5 0.0116(6) 0.0209(7) 0.0210(7) 0.0006(6) 0.0013(6) 0.0021(5)
C6 0.0166(7) 0.0153(6) 0.0193(7) 0.0001(5) 0.0048(6) 0.0020(5)
N7 0.0147(6) 0.0130(5) 0.0144(5) 0.0007(4) 0.0021(4) 0.0021(4)
C8 0.0147(6) 0.0171(7) 0.0191(7) 0.0057(5) 0.0010(5) 0.0021(5)
C9 0.0192(7) 0.0177(7) 0.0217(7) 0.0036(6) -0.0009(6) 0.0027(5)
C10 0.0335(9) 0.0183(8) 0.0299(9) 0.0041(7) -0.0021(7) -0.0030(6)
C11 0.0394(10) 0.0258(9) 0.0304(9) 0.0134(7) 0.0006(8) -0.0066(7)
C12 0.0311(9) 0.0308(9) 0.0195(8) 0.0095(7) 0.0009(7) -0.0006(7)
C13 0.0192(7) 0.0228(7) 0.0179(7) 0.0050(6) -0.0001(6) 0.0020(6)
C14 0.0271(8) 0.0257(8) 0.0160(7) 0.0047(6) 0.0008(6) 0.0010(6)
C15 0.0383(10) 0.0396(10) 0.0183(8) 0.0033(7) 0.0055(7) 0.0072(8)
C16 0.0336(10) 0.0379(10) 0.0245(9) 0.0031(8) -0.0076(8) 0.0010(8)
C17 0.0247(8) 0.0158(7) 0.0215(7) 0.0005(6) 0.0008(6) 0.0045(6)
C18 0.0333(9) 0.0200(8) 0.0282(9) -0.0030(7) -0.0016(7) 0.0018(7)
C19 0.0324(9) 0.0322(9) 0.0288(9) -0.0014(8) 0.0036(8) 0.0128(8)
C20 0.0184(8) 0.0246(8) 0.0303(9) 0.0078(7) -0.0006(7) 0.0052(6)
C21 0.0179(8) 0.0371(10) 0.0309(9) 0.0140(8) 0.0070(7) -0.0001(7)
C22 0.0131(6) 0.0178(7) 0.0151(6) 0.0034(5) 0.0040(5) 0.0012(5)
C23 0.0188(7) 0.0180(7) 0.0187(7) 0.0031(6) 0.0052(6) 0.0019(5)
C24 0.0281(8) 0.0199(8) 0.0246(8) 0.0091(6) 0.0049(6) 0.0057(6)
C25 0.0322(9) 0.0302(9) 0.0155(7) 0.0076(6) 0.0029(6) 0.0056(7)
C26 0.0299(8) 0.0259(8) 0.0167(7) -0.0002(6) 0.0051(6) 0.0041(6)
C27 0.0174(7) 0.0189(7) 0.0178(7) 0.0011(5) 0.0035(6) 0.0025(5)
C28 0.0292(8) 0.0181(7) 0.0183(7) 0.0000(6) 0.0032(6) 0.0062(6)
C29 0.0585(14) 0.0225(9) 0.0310(10) -0.0004(8) -0.0115(10) -0.0009(8)
C30 0.0520(13) 0.0372(11) 0.0620(15) 0.0151(11) 0.0283(12) 0.0268(10)
C31 0.0362(9) 0.0175(7) 0.0212(8) 0.0036(6) 0.0058(7) 0.0079(6)
C32 0.0536(14) 0.0244(9) 0.0512(13) -0.0060(9) 0.0055(11) -0.0036(9)
C33 0.0528(12) 0.0321(10) 0.0313(10) 0.0094(8) 0.0130(9) 0.0255(9)
C34 0.0197(7) 0.0200(7) 0.0183(7) -0.0015(6) 0.0028(6) 0.0030(6)
C35 0.0229(8) 0.0213(7) 0.0210(7) -0.0043(6) 0.0021(6) 0.0046(6)
C36 0.0485(12) 0.0423(11) 0.0210(8) -0.0043(8) 0.0073(8) 0.0181(9)
C37 0.0353(10) 0.0236(9) 0.0533(13) -0.0116(9) 0.0063(9) 0.0024(7)
C38 0.0258(9) 0.0313(9) 0.0307(9) -0.0040(7) 0.0047(7) 0.0111(7)
C39 0.0180(7) 0.0207(7) 0.0181(7) 0.0043(6) 0.0025(6) 0.0009(6)
C40 0.0145(6) 0.0181(7) 0.0163(7) 0.0023(5) 0.0017(5) 0.0024(5)
C41 0.0178(8) 0.0401(10) 0.0265(9) -0.0043(7) 0.0024(7) 0.0085(7)
C42 0.0191(8) 0.0257(8) 0.0234(8) 0.0031(6) -0.0020(6) 0.0020(6)
C43 0.0258(8) 0.0201(8) 0.0288(9) 0.0059(7) -0.0019(7) -0.0004(6)

loop_
_geom_bond_atom_site_label_1
_geom_bond_atom_site_label_2
_geom_bond_distance
_geom_bond_site_symmetry_2
_geom_bond_publ_flag
Ti1 F2 1.8129(8) . ?
Ti1 N3 2.0604(11) . ?
Ti1 C39 2.1103(15) . ?
Ti1 N7 2.1284(11) . ?
Ti1 C34 2.1319(14) . ?
N3 C4 1.3390(17) . ?
N3 C8 1.4601(17) . ?
C4 C5 1.4057(19) . ?
C4 C20 1.510(2) . ?
C5 C6 1.3979(19) . ?
C5 H44 0.923(15) . ?
C6 N7 1.3442(17) . ?
C6 C21 1.513(2) . ?
N7 C22 1.4576(17) . ?
C8 C13 1.4079(19) . ?
C8 C9 1.4080(19) . ?
C9 C10 1.394(2) . ?
C9 C17 1.519(2) . ?
C10 C11 1.380(2) . ?
C10 H45 0.938(17) . ?
C11 C12 1.375(2) . ?
C11 H46 0.943(19) . ?
C12 C13 1.397(2) . ?
C12 H47 0.934(16) . ?
C13 C14 1.519(2) . ?
C14 C16 1.532(2) . ?
C14 C15 1.533(2) . ?
C14 H48 0.953(15) . ?
C15 H49 0.97(2) . ?
C15 H50 0.975(18) . ?
C15 H51 0.987(19) . ?
C16 H52 0.96(2) . ?
C16 H53 0.939(18) . ?
C16 H54 0.99(2) . ?
C17 C18 1.531(2) . ?
C17 C19 1.536(2) . ?
C17 H55 1.007(14) . ?
C18 H56 0.958(17) . ?
C18 H57 0.973(17) . ?
C18 H58 0.964(17) . ?
C19 H59 0.975(18) . ?
C19 H60 0.969(18) . ?
C19 H61 0.967(17) . ?
C20 H62 0.935(18) . ?
C20 H63 0.92(2) . ?
C20 H64 0.96(2) . ?
C21 H65 0.86(3) . ?
C21 H66 0.94(3) . ?
C21 H67 0.86(2) . ?
C22 C27 1.4067(18) . ?
C22 C23 1.4111(19) . ?
C23 C24 1.393(2) . ?
C23 C31 1.515(2) . ?
C24 C25 1.373(2) . ?
C24 H68 0.936(15) . ?
C25 C26 1.378(2) . ?
C25 H69 0.900(18) . ?
C26 C27 1.392(2) . ?
C26 H70 0.959(15) . ?
C27 C28 1.519(2) . ?
C28 C29 1.525(2) . ?
C28 C30 1.533(2) . ?
C28 H71 0.972(15) . ?
C29 H72 0.98(2) . ?
C29 H73 0.95(2) . ?
C29 H74 0.976(19) . ?
C30 H75 0.94(2) . ?
C30 H76 1.00(3) . ?
C30 H77 0.99(2) . ?
C31 C33 1.527(2) . ?
C31 C32 1.527(2) . ?
C31 H78 0.957(14) . ?
C32 H79 0.94(2) . ?
C32 H80 1.02(2) . ?
C32 H81 1.02(2) . ?
C33 H82 0.964(18) . ?
C33 H83 0.97(2) . ?
C33 H84 1.04(2) . ?
C34 C35 1.5418(19) . ?
C34 H85 0.956(16) . ?
C34 H86 1.013(16) . ?
C35 C36 1.526(2) . ?
C35 C37 1.530(2) . ?
C35 C38 1.532(2) . ?
C36 H87 0.997(18) . ?
C36 H88 0.97(2) . ?
C36 H89 0.99(2) . ?
C37 H90 0.998(18) . ?
C37 H91 0.996(19) . ?
C37 H92 1.006(19) . ?
C38 H93 0.992(17) . ?
C38 H94 1.002(17) . ?
C38 H95 0.984(18) . ?
C39 C40 1.5339(19) . ?
C39 H96 0.940(19) . ?
C39 H97 0.919(18) . ?
C40 C41 1.525(2) . ?
C40 C43 1.529(2) . ?
C40 C42 1.536(2) . ?
C41 H98 0.964(17) . ?
C41 H99 0.981(17) . ?
C41 H100 1.008(18) . ?
C42 H101 1.023(18) . ?
C42 H102 0.966(17) . ?
C42 H103 0.993(17) . ?
C43 H104 1.019(17) . ?
C43 H105 0.992(17) . ?
C43 H106 0.977(17) . ?
